data_7215247
loop_
_publ_author_name
'Hutchins, Kristin M.'
'Sumrak, Joseph C.'
'Swenson, Dale C.'
'MacGillivray, Leonard R.'

_publ_section_title
;
 Head-to-tail photodimerization of a thiophene in a co-crystal and a rare
 adipic acid dimer in the presence of a heterosynthon
;
_journal_issue 26
_journal_name_full CrystEngComm
_journal_page_first 5762
_journal_paper_doi 10.1039/c4ce00481g
_journal_volume 16
_journal_year 2014
_chemical_formula_moiety 'C11 H9 N S, C6 H10 O4'
_chemical_formula_sum 'C17 H19 N O4 S'
_chemical_formula_weight 333.39
_chemical_name_common 'BPTE Adipic Acid'
_chemical_name_systematic
; 
1-(4-pyridyl)-2-(3-thienyl)ethylene hexanedioic acid 
;
_space_group_IT_number 2
_symmetry_cell_setting triclinic
_symmetry_space_group_name_Hall '-P 1'
_symmetry_space_group_name_H-M 'P -1'
_atom_sites_solution_hydrogens geom
_atom_sites_solution_primary direct
_atom_sites_solution_secondary difmap
_audit_creation_method SHELXL-97
_cell_angle_alpha 83.851(5)
_cell_angle_beta 83.879(5)
_cell_angle_gamma 74.142(5)
_cell_formula_units_Z 2
_cell_length_a 5.6534(6)
_cell_length_b 8.1587(8)
_cell_length_c 18.996(2)
_cell_measurement_reflns_used 1531
_cell_measurement_temperature 298(2)
_cell_measurement_theta_max 25.35
_cell_measurement_theta_min 1.0
_cell_volume 835.24(15)
_computing_cell_refinement 'HKL Scalepack (Otwinowski & Minor, 1997)'
_computing_data_collection 'Collect (Nonius BV, 1997-2000)'
_computing_data_reduction 'HKL Denzo, Scalepack (Otwinowski & Minor, 1997)'
_computing_structure_refinement 'SHELXL-97 (Sheldrick, 1997)'
_computing_structure_solution 'SHELXS-97 (Sheldrick, 1990)'
_diffrn_ambient_temperature 298(2)
_diffrn_measured_fraction_theta_full 'ACTA 50'
_diffrn_measured_fraction_theta_max 0.841
_diffrn_measurement_device_type 'Nonius KappaCCD'
_diffrn_measurement_method 'CCD phi and omega scans'
_diffrn_radiation_monochromator graphite
_diffrn_radiation_source 'fine-focus sealed tube'
_diffrn_radiation_type MoK\a
_diffrn_radiation_wavelength 0.71073
_diffrn_reflns_av_R_equivalents 0.0601
_diffrn_reflns_av_sigmaI/netI 0.1250
_diffrn_reflns_limit_h_max 6
_diffrn_reflns_limit_h_min -6
_diffrn_reflns_limit_k_max 9
_diffrn_reflns_limit_k_min -9
_diffrn_reflns_limit_l_max 22
_diffrn_reflns_limit_l_min -21
_diffrn_reflns_number 3741
_diffrn_reflns_theta_full 24.99
_diffrn_reflns_theta_max 24.99
_diffrn_reflns_theta_min 1.08
_exptl_absorpt_coefficient_mu 0.213
_exptl_absorpt_correction_T_max 0.9936
_exptl_absorpt_correction_T_min 0.9487
_exptl_absorpt_correction_type multi-scan
_exptl_absorpt_process_details 'HKL Scalepack (Otwinowski & Minor, 1997)'
_exptl_crystal_colour colorless
_exptl_crystal_density_diffrn 1.326
_exptl_crystal_density_method 'not measured'
_exptl_crystal_description plate
_exptl_crystal_F_000 352
_exptl_crystal_size_max 0.25
_exptl_crystal_size_mid 0.17
_exptl_crystal_size_min 0.03
_refine_diff_density_max 0.168
_refine_diff_density_min -0.191
_refine_diff_density_rms 0.042
_refine_ls_extinction_method none
_refine_ls_goodness_of_fit_ref 0.967
_refine_ls_hydrogen_treatment constr
_refine_ls_matrix_type full
_refine_ls_number_parameters 210
_refine_ls_number_reflns 2472
_refine_ls_number_restraints 0
_refine_ls_restrained_S_all 0.967
_refine_ls_R_factor_all 0.1643
_refine_ls_R_factor_gt 0.0610
_refine_ls_shift/su_max 0.000
_refine_ls_shift/su_mean 0.000
_refine_ls_structure_factor_coef Fsqd
_refine_ls_weighting_details 'calc w=1/[\s^2^(Fo^2^)+(0.0335P)^2^+0.3587P] where P=(Fo^2^+2Fc^2^)/3'
_refine_ls_weighting_scheme calc
_refine_ls_wR_factor_gt 0.1012
_refine_ls_wR_factor_ref 0.1279
_reflns_number_gt 1190
_reflns_number_total 2472
_reflns_threshold_expression >2sigma(I)
_cod_data_source_file c4ce00481g2.cif
_cod_data_source_block mcg1394
_cod_depositor_comments 'Adding full bibliography for 7215244--7215247.cif.'
_cod_original_sg_symbol_H-M P-1
_cod_database_code 7215247

loop_
_symmetry_equiv_pos_as_xyz
'x, y, z'
'-x, -y, -z'

loop_
_atom_site_label
_atom_site_type_symbol
_atom_site_fract_x
_atom_site_fract_y
_atom_site_fract_z
_atom_site_U_iso_or_equiv
_atom_site_adp_type
_atom_site_occupancy
_atom_site_symmetry_multiplicity
_atom_site_calc_flag
_atom_site_refinement_flags
S1 S 0.7593(2) 0.02253(16) 0.43813(6) 0.0734(5) Uani 1 1 d .
O1 O 0.0792(5) 0.7619(4) 0.92078(16) 0.0786(10) Uani 1 1 d .
H1A H -0.0445 0.7620 0.9476 0.118 Uiso 1 1 calc R
O3 O 0.7716(5) 0.3877(4) 0.52984(15) 0.0686(9) Uani 1 1 d .
H3A H 0.8789 0.3999 0.4987 0.103 Uiso 1 1 calc R
O2 O -0.0757(5) 0.6050(4) 0.86000(16) 0.0871(11) Uani 1 1 d .
O4 O 0.8817(5) 0.5945(4) 0.57531(14) 0.0716(10) Uani 1 1 d .
C15 C 0.5336(6) 0.5926(5) 0.69713(19) 0.0531(11) Uani 1 1 d .
H15A H 0.5126 0.7114 0.6796 0.064 Uiso 1 1 calc R
H15B H 0.6856 0.5548 0.7207 0.064 Uiso 1 1 calc R
C7 C 1.1617(6) -0.0661(5) 0.2544(2) 0.0530(12) Uani 1 1 d .
H7 H 1.2676 0.0043 0.2514 0.064 Uiso 1 1 calc R
C13 C 0.2921(6) 0.6834(5) 0.8123(2) 0.0517(11) Uani 1 1 d .
H13A H 0.4429 0.6451 0.8364 0.062 Uiso 1 1 calc R
H13B H 0.2759 0.8014 0.7942 0.062 Uiso 1 1 calc R
C12 C 0.0787(7) 0.6778(5) 0.8659(2) 0.0538(12) Uani 1 1 d .
C16 C 0.5523(7) 0.4867(5) 0.6354(2) 0.0584(12) Uani 1 1 d .
H16A H 0.5780 0.3680 0.6537 0.070 Uiso 1 1 calc R
H16B H 0.3953 0.5211 0.6144 0.070 Uiso 1 1 calc R
C8 C 0.9873(7) -0.0572(5) 0.3174(2) 0.0493(11) Uani 1 1 d .
C17 C 0.7504(7) 0.4974(6) 0.5782(2) 0.0543(12) Uani 1 1 d .
C5 C 1.3646(6) -0.1748(5) 0.1393(2) 0.0474(11) Uani 1 1 d .
C6 C 1.1854(6) -0.1633(5) 0.2014(2) 0.0518(11) Uani 1 1 d .
H6 H 1.0768 -0.2315 0.2037 0.062 Uiso 1 1 calc R
C4 C 1.3748(7) -0.2856(5) 0.0886(2) 0.0608(13) Uani 1 1 d .
H4 H 1.2628 -0.3518 0.0927 0.073 Uiso 1 1 calc R
C14 C 0.3180(6) 0.5776(5) 0.75029(19) 0.0508(11) Uani 1 1 d .
H14A H 0.1669 0.6137 0.7263 0.061 Uiso 1 1 calc R
H14B H 0.3404 0.4587 0.7678 0.061 Uiso 1 1 calc R
C3 C 1.5507(8) -0.2988(5) 0.0316(2) 0.0673(14) Uani 1 1 d .
H3 H 1.5511 -0.3737 -0.0020 0.081 Uiso 1 1 calc R
C9 C 0.9790(6) 0.0413(5) 0.3714(2) 0.0568(12) Uani 1 1 d .
H9 H 1.0829 0.1120 0.3718 0.068 Uiso 1 1 calc R
N1 N 1.7198(6) -0.2106(4) 0.02194(17) 0.0593(10) Uani 1 1 d .
C2 C 1.7082(7) -0.1023(5) 0.0701(2) 0.0627(13) Uani 1 1 d .
H2 H 1.8222 -0.0376 0.0645 0.075 Uiso 1 1 calc R
C1 C 1.5376(7) -0.0796(5) 0.1280(2) 0.0598(13) Uani 1 1 d .
H1 H 1.5378 -0.0004 0.1598 0.072 Uiso 1 1 calc R
C10 C 0.6689(7) -0.1180(5) 0.3955(2) 0.0590(12) Uani 1 1 d .
H10 H 0.5430 -0.1682 0.4130 0.071 Uiso 1 1 calc R
C11 C 0.8040(7) -0.1490(5) 0.3317(2) 0.0619(13) Uani 1 1 d .
H11 H 0.7786 -0.2227 0.3009 0.074 Uiso 1 1 calc R

loop_
_atom_site_aniso_label
_atom_site_aniso_U_11
_atom_site_aniso_U_22
_atom_site_aniso_U_33
_atom_site_aniso_U_23
_atom_site_aniso_U_13
_atom_site_aniso_U_12
S1 0.0727(9) 0.0904(10) 0.0590(9) -0.0246(8) 0.0083(7) -0.0230(7)
O1 0.076(2) 0.111(3) 0.063(2) -0.038(2) 0.0234(17) -0.049(2)
O3 0.069(2) 0.087(2) 0.057(2) -0.0260(19) 0.0134(15) -0.0320(17)
O2 0.075(2) 0.133(3) 0.078(2) -0.041(2) 0.0203(18) -0.066(2)
O4 0.079(2) 0.082(2) 0.065(2) -0.0286(19) 0.0206(17) -0.0423(19)
C15 0.052(3) 0.061(3) 0.043(3) -0.005(2) 0.002(2) -0.012(2)
C7 0.047(3) 0.061(3) 0.052(3) -0.008(3) 0.003(2) -0.019(2)
C13 0.044(2) 0.062(3) 0.052(3) -0.012(2) 0.003(2) -0.018(2)
C12 0.048(3) 0.063(3) 0.051(3) -0.015(3) 0.000(2) -0.013(2)
C16 0.053(3) 0.072(3) 0.051(3) -0.012(3) 0.009(2) -0.020(2)
C8 0.047(3) 0.058(3) 0.042(3) -0.006(2) 0.000(2) -0.012(2)
C17 0.050(3) 0.062(3) 0.047(3) -0.013(3) -0.001(2) -0.005(2)
C5 0.043(2) 0.051(3) 0.048(3) -0.002(2) -0.005(2) -0.012(2)
C6 0.047(3) 0.062(3) 0.050(3) -0.009(3) 0.002(2) -0.020(2)
C4 0.061(3) 0.067(3) 0.062(3) -0.020(3) 0.007(2) -0.030(2)
C14 0.051(3) 0.055(3) 0.049(3) -0.008(2) 0.001(2) -0.019(2)
C3 0.075(3) 0.069(3) 0.064(4) -0.029(3) 0.010(3) -0.026(3)
C9 0.055(3) 0.066(3) 0.056(3) -0.015(3) -0.001(2) -0.025(2)
N1 0.061(2) 0.067(3) 0.051(3) -0.013(2) 0.0064(18) -0.022(2)
C2 0.063(3) 0.071(3) 0.061(3) -0.009(3) 0.003(3) -0.031(2)
C1 0.071(3) 0.064(3) 0.051(3) -0.022(3) 0.009(2) -0.029(3)
C10 0.055(3) 0.075(3) 0.055(3) -0.020(3) 0.009(2) -0.030(2)
C11 0.064(3) 0.073(3) 0.057(3) -0.023(3) 0.006(2) -0.029(3)

loop_
_atom_type_symbol
_atom_type_description
_atom_type_scat_dispersion_real
_atom_type_scat_dispersion_imag
_atom_type_scat_source
C C 0.0033 0.0016 'International Tables Vol C Tables 4.2.6.8 and 6.1.1.4'
H H 0.0000 0.0000 'International Tables Vol C Tables 4.2.6.8 and 6.1.1.4'
N N 0.0061 0.0033 'International Tables Vol C Tables 4.2.6.8 and 6.1.1.4'
O O 0.0106 0.0060 'International Tables Vol C Tables 4.2.6.8 and 6.1.1.4'
S S 0.1246 0.1234 'International Tables Vol C Tables 4.2.6.8 and 6.1.1.4'

loop_
_geom_angle_atom_site_label_1
_geom_angle_atom_site_label_2
_geom_angle_atom_site_label_3
_geom_angle
C10 S1 C9 91.78(19)
C16 C15 C14 111.4(3)
C6 C7 C8 127.1(4)
C12 C13 C14 115.5(3)
O2 C12 O1 123.2(4)
O2 C12 C13 124.8(4)
O1 C12 C13 112.0(3)
C17 C16 C15 116.3(3)
C9 C8 C11 110.1(3)
C9 C8 C7 124.0(4)
C11 C8 C7 125.9(4)
O4 C17 O3 122.7(4)
O4 C17 C16 124.7(4)
O3 C17 C16 112.5(4)
C4 C5 C1 115.6(3)
C4 C5 C6 121.1(3)
C1 C5 C6 123.3(4)
C7 C6 C5 126.9(4)
C5 C4 C3 120.2(4)
C13 C14 C15 112.9(3)
N1 C3 C4 124.0(4)
C8 C9 S1 113.3(3)
C2 N1 C3 115.9(3)
N1 C2 C1 124.0(4)
C2 C1 C5 120.3(4)
C11 C10 S1 111.5(3)
C10 C11 C8 113.2(3)

loop_
_geom_bond_atom_site_label_1
_geom_bond_atom_site_label_2
_geom_bond_distance
S1 C10 1.685(4)
S1 C9 1.703(4)
O1 C12 1.309(4)
O3 C17 1.324(4)
O2 C12 1.202(4)
O4 C17 1.218(4)
C15 C16 1.507(4)
C15 C14 1.521(4)
C7 C6 1.322(4)
C7 C8 1.461(5)
C13 C12 1.500(5)
C13 C14 1.506(4)
C16 C17 1.490(5)
C8 C9 1.358(5)
C8 C11 1.425(5)
C5 C4 1.377(5)
C5 C1 1.393(5)
C5 C6 1.463(5)
C4 C3 1.382(5)
C3 N1 1.332(4)
N1 C2 1.324(4)
C2 C1 1.376(5)
C10 C11 1.370(5)
